data_9005710
loop_
_publ_author_name
'Halenius, U.'
'Haussermann, U.'
'Harryson, H.'

_publ_section_title
;
 Holtstamite, Ca3(Al,Mn3+)2(SiO4)3-x(H4O4)x, a new tetragonal hydrogarnet
 from Wessels Mine, South Africa
;
_journal_name_full 'European Journal of Mineralogy'
_journal_page_first 375
_journal_page_last 382
_journal_paper_doi 10.1127/0935-1221/2005/0017-0375
_journal_volume 17
_journal_year 2005
_chemical_compound_source 'Wessels Mine, South Africa'
_chemical_formula_sum 'Al0.994 Ca3 H4 Mn1.006 O12 Si1.95'
_chemical_name_mineral Holtstamite
_space_group_IT_number 142
_symmetry_space_group_name_Hall '-I 4bd 2c'
_symmetry_space_group_name_H-M 'I 41/a c d :2'
_cell_angle_alpha 90
_cell_angle_beta 90
_cell_angle_gamma 90
_cell_length_a 12.337
_cell_length_b 12.337
_cell_length_c 11.930
_cell_formula_units_Z 8
_cell_volume 1815.765
_database_code_amcsd 0007101
_exptl_crystal_density_diffrn 3.315
_cod_original_sg_symbol_H-M 'I 41/a c d'
_cod_original_formula_sum 'Ca3 (Mn1.006 Al.994) Si1.95 O12 H4'
_cod_database_code 9005710

loop_
_space_group_symop_operation_xyz
x,y,z
1/2+x,1/2+y,1/2+z
1/4-y,3/4-x,3/4+z
3/4-y,1/4-x,1/4+z
1/4+y,3/4+x,3/4-z
3/4+y,1/4+x,1/4-z
1/4+y,3/4-x,1/4-z
3/4+y,1/4-x,3/4-z
1/4-y,3/4+x,1/4+z
3/4-y,1/4+x,3/4+z
1/2+x,-y,z
+x,1/2-y,1/2+z
1/2-x,y,-z
-x,1/2+y,1/2-z
1/2+x,y,1/2-z
+x,1/2+y,-z
1/2-x,-y,1/2+z
-x,1/2-y,+z
1/4+y,1/4+x,1/4+z
3/4+y,3/4+x,3/4+z
1/4-y,1/4-x,1/4-z
3/4-y,3/4-x,3/4-z
1/4-y,1/4+x,3/4-z
3/4-y,3/4+x,1/4-z
1/4+y,1/4-x,3/4+z
3/4+y,3/4-x,1/4+z
-x,y,1/2+z
1/2-x,1/2+y,+z
x,-y,1/2-z
1/2+x,1/2-y,-z
-x,-y,-z
1/2-x,1/2-y,1/2-z

loop_
_atom_site_label
_atom_site_fract_x
_atom_site_fract_y
_atom_site_fract_z
_atom_site_occupancy
_atom_site_U_iso_or_equiv
CaA1 0.36580 0.00000 0.25000 1.00000 0.01370
CaA2 0.00000 0.25000 0.12500 1.00000 0.01510
Mn3+B 0.00000 0.00000 0.00000 0.50300 0.01060
AlB 0.00000 0.00000 0.00000 0.49700 0.01060
Si1 0.11800 0.00000 0.25000 0.92000 0.01060
Si2 0.50000 0.25000 0.12500 0.11000 0.01900
O1 0.29300 0.71670 0.09790 1.00000 0.01650
O2 0.15560 0.55000 0.04940 1.00000 0.01890
O3 0.44420 0.35860 0.02220 1.00000 0.01860
H 0.45300 0.33300 0.08200 1.00000 0.04000

loop_
_cod_related_entry_id
_cod_related_entry_database
_cod_related_entry_code
1 AMCSD 0007101
